data_1524748
loop_
_publ_author_name
'Krebs, B.'
'Buss, B.'
'Ferwahnah, A.'

_publ_section_title
;
 Die Kristallstruktur von Kalium-trithiowolframat-chlorid K3 (W O S3) Cl
;
_journal_name_full 'Zeitschrift fuer Anorganische und Allgemeine Chemie'
_journal_page_first 142
_journal_page_last 153
_journal_volume 387
_journal_year 1972
_chemical_formula_sum 'Cl K3 O S3 W'
_chemical_name_systematic 'K3 W O S3 Cl'
_space_group_IT_number 29
_symmetry_space_group_name_Hall 'P 2c -2ac'
_symmetry_space_group_name_H-M 'P c a 21'
_cell_angle_alpha 90
_cell_angle_beta 90
_cell_angle_gamma 90
_cell_formula_units_Z 4
_cell_length_a 12.507
_cell_length_b 6.317
_cell_length_c 12.371
_cell_volume 977.392
_citation_journal_id_ASTM ZAACAB
_cod_data_source_file Krebs_ZAACAB_1972_1673.cif
_cod_data_source_block Cl1K3O1S3W1
_cod_original_cell_volume 977.3922
_cod_original_formula_sum 'Cl1 K3 O1 S3 W1'
_cod_database_code 1524748

loop_
_symmetry_equiv_pos_as_xyz
x,y,z
-x,-y,z+1/2
-x+1/2,y,z+1/2
x+1/2,-y,z

loop_
_atom_site_label
_atom_site_type_symbol
_atom_site_fract_x
_atom_site_fract_y
_atom_site_fract_z
_atom_site_occupancy
_atom_site_U_iso_or_equiv
K2 K+1 0.204 -0.0382 0.0017 1 0.0
K1 K+1 0.2646 0.397 0.2595 1 0.0
S3 S-2 -0.0489 -0.0883 0.0869 1 0.0
S1 S-2 0.1735 -0.1026 0.2705 1 0.0
K3 K+1 -0.0206 0.415 -0.0008 1 0.0
S2 S-2 -0.0058 0.3419 0.2695 1 0.0
Cl1 Cl-1 0.2314 0.4734 0.0122 1 0.0
W1 W+6 0.00547 -0.0032 0.25 1 0.0
O1 O-2 -0.0748 -0.1322 0.3464 1 0.0
